data_4065468
loop_
_publ_author_name
'Choong, Sam L.'
'Woodul, William D.'
'Schenk, Christian'
'Stasch, Andreas'
'Richards, Anne F.'
'Jones, Cameron'

_publ_section_title
;
 Synthesis, Characterization, and Reactivity of an N-Heterocyclic
 Germanium(II) Hydride: Reversible Hydrogermylation of a Phosphaalkyne
;
_journal_issue 20
_journal_name_full Organometallics
_journal_page_first 5543
_journal_paper_doi 10.1021/om200823x
_journal_volume 30
_journal_year 2011
_chemical_formula_sum 'C24 H30 Ge N2 O2'
_chemical_formula_weight 451.09
_chemical_name_systematic
; 
 ? 
;
_space_group_IT_number 19
_symmetry_cell_setting orthorhombic
_symmetry_space_group_name_Hall 'P 2ac 2ab'
_symmetry_space_group_name_H-M 'P 21 21 21'
_atom_sites_solution_hydrogens geom
_atom_sites_solution_primary direct
_atom_sites_solution_secondary difmap
_audit_creation_method SHELXL-97
_cell_angle_alpha 90.00
_cell_angle_beta 90.00
_cell_angle_gamma 90.00
_cell_formula_units_Z 4
_cell_length_a 7.5831(4)
_cell_length_b 14.1863(5)
_cell_length_c 20.696(2)
_cell_measurement_temperature 123(2)
_cell_volume 2226.4(3)
_computing_structure_refinement 'SHELXL-97 (Sheldrick, 1997)'
_computing_structure_solution 'SHELXS-97 (Sheldrick, 1990)'
_diffrn_ambient_temperature 123(2)
_diffrn_measured_fraction_theta_full 0.998
_diffrn_measured_fraction_theta_max 0.998
_diffrn_measurement_device_type 'Oxford Gemini Ultra'
_diffrn_radiation_monochromator graphite
_diffrn_radiation_source 'Enhance (Mo) X-ray Source'
_diffrn_radiation_type MoK\a
_diffrn_radiation_wavelength 0.71073
_diffrn_reflns_av_R_equivalents 0.0306
_diffrn_reflns_av_sigmaI/netI 0.0540
_diffrn_reflns_limit_h_max 7
_diffrn_reflns_limit_h_min -9
_diffrn_reflns_limit_k_max 12
_diffrn_reflns_limit_k_min -17
_diffrn_reflns_limit_l_max 25
_diffrn_reflns_limit_l_min -19
_diffrn_reflns_number 8233
_diffrn_reflns_theta_full 26.00
_diffrn_reflns_theta_max 26.00
_diffrn_reflns_theta_min 3.04
_exptl_absorpt_coefficient_mu 1.398
_exptl_absorpt_correction_T_max 0.870
_exptl_absorpt_correction_T_min 0.783
_exptl_absorpt_correction_type multi-scan
_exptl_absorpt_process_details 'SCALE3 ABSPACK'
_exptl_crystal_colour colorless
_exptl_crystal_density_diffrn 1.346
_exptl_crystal_density_method 'not measured'
_exptl_crystal_description block
_exptl_crystal_F_000 944
_exptl_crystal_size_max 0.20
_exptl_crystal_size_mid 0.15
_exptl_crystal_size_min 0.10
_refine_diff_density_max 0.374
_refine_diff_density_min -0.269
_refine_diff_density_rms 0.053
_refine_ls_abs_structure_details 'Flack H D (1983), Acta Cryst. A39, 876-881'
_refine_ls_abs_structure_Flack -0.027(9)
_refine_ls_extinction_method none
_refine_ls_goodness_of_fit_ref 1.035
_refine_ls_hydrogen_treatment constr
_refine_ls_matrix_type full
_refine_ls_number_parameters 270
_refine_ls_number_reflns 4352
_refine_ls_number_restraints 0
_refine_ls_restrained_S_all 1.035
_refine_ls_R_factor_all 0.0366
_refine_ls_R_factor_gt 0.0313
_refine_ls_shift/su_max 0.001
_refine_ls_shift/su_mean 0.000
_refine_ls_structure_factor_coef Fsqd
_refine_ls_weighting_details 'calc w=1/[\s^2^(Fo^2^)+(0.0234P)^2^+0.0000P] where P=(Fo^2^+2Fc^2^)/3'
_refine_ls_weighting_scheme calc
_refine_ls_wR_factor_gt 0.0612
_refine_ls_wR_factor_ref 0.0636
_reflns_number_gt 4051
_reflns_number_total 4352
_reflns_threshold_expression >2sigma(I)
_cod_data_source_file om200823x_si_006.cif
_cod_data_source_block compound9
_cod_original_sg_symbol_H-M P2(1)2(1)2(1)
_cod_database_code 4065468

loop_
_symmetry_equiv_pos_as_xyz
'x, y, z'
'-x+1/2, -y, z+1/2'
'x+1/2, -y+1/2, -z'
'-x, y+1/2, -z+1/2'

loop_
_atom_site_label
_atom_site_type_symbol
_atom_site_fract_x
_atom_site_fract_y
_atom_site_fract_z
_atom_site_U_iso_or_equiv
_atom_site_adp_type
_atom_site_occupancy
_atom_site_symmetry_multiplicity
_atom_site_calc_flag
_atom_site_refinement_flags
Ge1 Ge 0.82652(4) 0.845771(19) 0.132404(13) 0.01776(8) Uani 1 1 d .
O1 O 0.8781(2) 0.90121(13) 0.21660(9) 0.0218(4) Uani 1 1 d .
O2 O 0.5970(3) 0.92661(19) 0.24427(11) 0.0490(7) Uani 1 1 d .
N1 N 1.0052(3) 0.74894(14) 0.14990(10) 0.0176(5) Uani 1 1 d .
N2 N 1.0074(3) 0.92854(15) 0.09495(10) 0.0191(5) Uani 1 1 d .
C1 C 1.2896(4) 0.69301(19) 0.19128(14) 0.0260(7) Uani 1 1 d .
H1A H 1.2325 0.6655 0.2293 0.039 Uiso 1 1 calc R
H1B H 1.4029 0.7207 0.2039 0.039 Uiso 1 1 calc R
H1C H 1.3094 0.6437 0.1589 0.039 Uiso 1 1 calc R
C2 C 1.1720(4) 0.76896(17) 0.16298(11) 0.0193(6) Uani 1 1 d .
C3 C 1.2493(3) 0.85605(19) 0.15010(12) 0.0212(6) Uani 1 1 d .
H3 H 1.3621 0.8675 0.1684 0.025 Uiso 1 1 calc R
C4 C 1.1767(4) 0.92721(17) 0.11307(11) 0.0205(6) Uani 1 1 d .
C5 C 1.2969(4) 1.00615(19) 0.09174(14) 0.0276(7) Uani 1 1 d .
H5A H 1.3231 0.9993 0.0456 0.041 Uiso 1 1 calc R
H5B H 1.4069 1.0036 0.1165 0.041 Uiso 1 1 calc R
H5C H 1.2387 1.0668 0.0993 0.041 Uiso 1 1 calc R
C6 C 0.9464(3) 0.6524(2) 0.15097(11) 0.0184(6) Uani 1 1 d .
C7 C 0.8463(4) 0.61938(17) 0.20299(12) 0.0196(6) Uani 1 1 d .
C8 C 0.7953(3) 0.52575(18) 0.20302(12) 0.0213(6) Uani 1 1 d .
H8 H 0.7266 0.5028 0.2381 0.026 Uiso 1 1 calc R
C9 C 0.8405(4) 0.46434(17) 0.15388(12) 0.0225(6) Uani 1 1 d .
C10 C 0.9364(4) 0.49999(19) 0.10242(13) 0.0222(6) Uani 1 1 d .
H10 H 0.9675 0.4588 0.0681 0.027 Uiso 1 1 calc R
C11 C 0.9888(3) 0.59368(18) 0.09917(13) 0.0200(6) Uani 1 1 d .
C12 C 0.7947(4) 0.68293(18) 0.25802(12) 0.0252(7) Uani 1 1 d .
H12A H 0.7069 0.7286 0.2430 0.038 Uiso 1 1 calc R
H12B H 0.8991 0.7165 0.2738 0.038 Uiso 1 1 calc R
H12C H 0.7445 0.6451 0.2931 0.038 Uiso 1 1 calc R
C13 C 0.7899(4) 0.36135(18) 0.15733(14) 0.0333(8) Uani 1 1 d .
H13A H 0.8786 0.3269 0.1824 0.050 Uiso 1 1 calc R
H13B H 0.7838 0.3353 0.1135 0.050 Uiso 1 1 calc R
H13C H 0.6747 0.3552 0.1783 0.050 Uiso 1 1 calc R
C14 C 1.0793(4) 0.6311(2) 0.03973(13) 0.0249(7) Uani 1 1 d .
H14A H 1.1189 0.5782 0.0129 0.037 Uiso 1 1 calc R
H14B H 1.1813 0.6692 0.0525 0.037 Uiso 1 1 calc R
H14C H 0.9967 0.6701 0.0151 0.037 Uiso 1 1 calc R
C15 C 0.9500(4) 0.99599(19) 0.04711(13) 0.0208(6) Uani 1 1 d .
C16 C 0.9828(4) 0.97745(18) -0.01842(13) 0.0212(6) Uani 1 1 d .
C17 C 0.9305(4) 1.0441(2) -0.06330(13) 0.0250(7) Uani 1 1 d .
H17 H 0.9545 1.0332 -0.1077 0.030 Uiso 1 1 calc R
C18 C 0.8444(4) 1.12647(18) -0.04564(13) 0.0289(7) Uani 1 1 d .
C19 C 0.8098(4) 1.14007(18) 0.01895(13) 0.0292(7) Uani 1 1 d .
H19 H 0.7483 1.1954 0.0316 0.035 Uiso 1 1 calc R
C20 C 0.8606(4) 1.07662(19) 0.06659(13) 0.0242(7) Uani 1 1 d .
C21 C 1.0692(4) 0.8873(2) -0.03899(14) 0.0243(7) Uani 1 1 d .
H21A H 1.1795 0.8788 -0.0150 0.037 Uiso 1 1 calc R
H21B H 1.0947 0.8898 -0.0854 0.037 Uiso 1 1 calc R
H21C H 0.9900 0.8342 -0.0301 0.037 Uiso 1 1 calc R
C22 C 0.7907(5) 1.1993(2) -0.09516(15) 0.0390(9) Uani 1 1 d .
H22A H 0.6806 1.1797 -0.1160 0.058 Uiso 1 1 calc R
H22B H 0.8836 1.2052 -0.1278 0.058 Uiso 1 1 calc R
H22C H 0.7732 1.2602 -0.0738 0.058 Uiso 1 1 calc R
C23 C 0.8183(5) 1.09601(18) 0.13629(13) 0.0333(7) Uani 1 1 d .
H23A H 0.7889 1.1628 0.1416 0.050 Uiso 1 1 calc R
H23B H 0.9208 1.0806 0.1631 0.050 Uiso 1 1 calc R
H23C H 0.7176 1.0573 0.1496 0.050 Uiso 1 1 calc R
C24 C 0.7533(4) 0.9315(2) 0.25320(14) 0.0252(7) Uani 1 1 d .
H24 H 0.7892 0.9615 0.2921 0.030 Uiso 1 1 calc R

loop_
_atom_site_aniso_label
_atom_site_aniso_U_11
_atom_site_aniso_U_22
_atom_site_aniso_U_33
_atom_site_aniso_U_23
_atom_site_aniso_U_13
_atom_site_aniso_U_12
Ge1 0.01642(13) 0.01774(13) 0.01912(14) 0.00151(13) -0.00243(13) -0.00094(14)
O1 0.0219(11) 0.0246(10) 0.0189(10) -0.0016(8) 0.0022(9) -0.0018(8)
O2 0.0240(13) 0.080(2) 0.0434(14) -0.0221(14) 0.0024(11) 0.0053(13)
N1 0.0185(12) 0.0160(11) 0.0182(12) 0.0019(9) -0.0014(10) -0.0020(10)
N2 0.0230(12) 0.0178(11) 0.0164(12) 0.0026(9) -0.0006(10) -0.0012(10)
C1 0.0206(16) 0.0287(15) 0.0287(16) 0.0031(13) -0.0058(13) 0.0040(13)
C2 0.0182(13) 0.0256(14) 0.0140(12) -0.0030(11) -0.0010(13) 0.0030(14)
C3 0.0164(12) 0.0273(15) 0.0199(14) -0.0047(13) -0.0026(11) -0.0049(13)
C4 0.0236(14) 0.0222(13) 0.0158(13) -0.0068(10) -0.0015(13) -0.0055(13)
C5 0.0258(17) 0.0287(15) 0.0284(16) -0.0001(13) -0.0013(14) -0.0084(14)
C6 0.0170(12) 0.0176(12) 0.0206(13) 0.0028(13) -0.0037(10) 0.0008(13)
C7 0.0193(14) 0.0208(13) 0.0186(13) 0.0010(10) -0.0063(13) 0.0032(13)
C8 0.0197(15) 0.0253(14) 0.0188(14) 0.0071(12) -0.0025(12) -0.0006(12)
C9 0.0213(14) 0.0165(12) 0.0296(15) 0.0034(11) -0.0098(14) 0.0037(14)
C10 0.0267(15) 0.0210(14) 0.0188(14) -0.0028(12) -0.0048(13) 0.0045(13)
C11 0.0193(14) 0.0205(14) 0.0202(15) 0.0027(12) -0.0052(13) 0.0036(12)
C12 0.0294(17) 0.0255(15) 0.0206(14) 0.0022(12) 0.0048(13) -0.0015(13)
C13 0.0414(19) 0.0227(16) 0.0359(17) 0.0053(13) -0.0057(14) -0.0011(14)
C14 0.0287(15) 0.0246(17) 0.0215(15) -0.0035(13) 0.0059(13) 0.0016(13)
C15 0.0236(15) 0.0181(14) 0.0209(14) 0.0030(12) -0.0019(13) -0.0045(12)
C16 0.0205(15) 0.0216(15) 0.0216(15) 0.0008(12) -0.0009(12) -0.0056(13)
C17 0.0318(16) 0.0255(16) 0.0177(14) 0.0025(13) -0.0009(13) -0.0044(13)
C18 0.0356(17) 0.0228(14) 0.0282(16) 0.0032(12) -0.0071(16) -0.0029(14)
C19 0.0419(17) 0.0162(14) 0.0296(15) 0.0017(12) -0.0030(15) 0.0026(15)
C20 0.0317(18) 0.0198(14) 0.0210(14) 0.0004(11) -0.0016(13) -0.0029(13)
C21 0.0258(15) 0.0257(16) 0.0215(16) 0.0010(13) 0.0003(13) -0.0012(13)
C22 0.059(2) 0.0285(16) 0.0299(17) 0.0107(14) -0.0063(18) 0.0019(17)
C23 0.0563(19) 0.0182(13) 0.0255(15) -0.0035(12) 0.001(2) 0.0043(16)
C24 0.0270(17) 0.0265(17) 0.0221(16) -0.0015(13) 0.0011(14) -0.0005(13)

loop_
_atom_type_symbol
_atom_type_description
_atom_type_scat_dispersion_real
_atom_type_scat_dispersion_imag
_atom_type_scat_source
C C 0.0033 0.0016 'International Tables Vol C Tables 4.2.6.8 and 6.1.1.4'
H H 0.0000 0.0000 'International Tables Vol C Tables 4.2.6.8 and 6.1.1.4'
N N 0.0061 0.0033 'International Tables Vol C Tables 4.2.6.8 and 6.1.1.4'
O O 0.0106 0.0060 'International Tables Vol C Tables 4.2.6.8 and 6.1.1.4'
Ge Ge 0.1547 1.8001 'International Tables Vol C Tables 4.2.6.8 and 6.1.1.4'

loop_
_geom_angle_atom_site_label_1
_geom_angle_atom_site_label_2
_geom_angle_atom_site_label_3
_geom_angle
O1 Ge1 N1 88.79(8)
O1 Ge1 N2 88.36(8)
N1 Ge1 N2 90.52(9)
C24 O1 Ge1 120.87(17)
C2 N1 C6 119.8(2)
C2 N1 Ge1 123.15(17)
C6 N1 Ge1 117.02(16)
C4 N2 C15 119.4(2)
C4 N2 Ge1 123.44(17)
C15 N2 Ge1 117.13(17)
C2 C1 H1A 109.5
C2 C1 H1B 109.5
H1A C1 H1B 109.5
C2 C1 H1C 109.5
H1A C1 H1C 109.5
H1B C1 H1C 109.5
N1 C2 C3 123.6(2)
N1 C2 C1 119.2(2)
C3 C2 C1 117.2(3)
C4 C3 C2 125.9(2)
C4 C3 H3 117.0
C2 C3 H3 117.0
N2 C4 C3 123.2(2)
N2 C4 C5 119.1(2)
C3 C4 C5 117.6(3)
C4 C5 H5A 109.5
C4 C5 H5B 109.5
H5A C5 H5B 109.5
C4 C5 H5C 109.5
H5A C5 H5C 109.5
H5B C5 H5C 109.5
C11 C6 C7 121.1(3)
C11 C6 N1 119.0(2)
C7 C6 N1 119.9(2)
C8 C7 C6 118.3(2)
C8 C7 C12 120.1(2)
C6 C7 C12 121.6(2)
C9 C8 C7 122.4(2)
C9 C8 H8 118.8
C7 C8 H8 118.8
C8 C9 C10 117.8(2)
C8 C9 C13 120.7(3)
C10 C9 C13 121.5(2)
C9 C10 C11 122.5(3)
C9 C10 H10 118.8
C11 C10 H10 118.8
C10 C11 C6 117.9(3)
C10 C11 C14 120.5(3)
C6 C11 C14 121.5(2)
C7 C12 H12A 109.5
C7 C12 H12B 109.5
H12A C12 H12B 109.5
C7 C12 H12C 109.5
H12A C12 H12C 109.5
H12B C12 H12C 109.5
C9 C13 H13A 109.5
C9 C13 H13B 109.5
H13A C13 H13B 109.5
C9 C13 H13C 109.5
H13A C13 H13C 109.5
H13B C13 H13C 109.5
C11 C14 H14A 109.5
C11 C14 H14B 109.5
H14A C14 H14B 109.5
C11 C14 H14C 109.5
H14A C14 H14C 109.5
H14B C14 H14C 109.5
C20 C15 C16 121.4(2)
C20 C15 N2 119.6(2)
C16 C15 N2 119.0(2)
C17 C16 C15 118.0(3)
C17 C16 C21 121.2(2)
C15 C16 C21 120.8(2)
C16 C17 C18 122.2(3)
C16 C17 H17 118.9
C18 C17 H17 118.9
C19 C18 C17 117.6(2)
C19 C18 C22 120.8(3)
C17 C18 C22 121.6(3)
C18 C19 C20 123.1(3)
C18 C19 H19 118.5
C20 C19 H19 118.5
C19 C20 C15 117.6(3)
C19 C20 C23 120.2(2)
C15 C20 C23 122.2(2)
C16 C21 H21A 109.5
C16 C21 H21B 109.5
H21A C21 H21B 109.5
C16 C21 H21C 109.5
H21A C21 H21C 109.5
H21B C21 H21C 109.5
C18 C22 H22A 109.5
C18 C22 H22B 109.5
H22A C22 H22B 109.5
C18 C22 H22C 109.5
H22A C22 H22C 109.5
H22B C22 H22C 109.5
C20 C23 H23A 109.5
C20 C23 H23B 109.5
H23A C23 H23B 109.5
C20 C23 H23C 109.5
H23A C23 H23C 109.5
H23B C23 H23C 109.5
O2 C24 O1 128.0(3)
O2 C24 H24 116.0
O1 C24 H24 116.0

loop_
_geom_bond_atom_site_label_1
_geom_bond_atom_site_label_2
_geom_bond_distance
Ge1 O1 1.9514(18)
Ge1 N1 1.963(2)
Ge1 N2 1.965(2)
O1 C24 1.286(3)
O2 C24 1.202(3)
N1 C2 1.324(4)
N1 C6 1.441(3)
N2 C4 1.338(4)
N2 C15 1.444(3)
C1 C2 1.516(4)
C1 H1A 0.9800
C1 H1B 0.9800
C1 H1C 0.9800
C2 C3 1.393(4)
C3 C4 1.382(4)
C3 H3 0.9500
C4 C5 1.510(4)
C5 H5A 0.9800
C5 H5B 0.9800
C5 H5C 0.9800
C6 C11 1.395(4)
C6 C7 1.398(3)
C7 C8 1.384(3)
C7 C12 1.504(4)
C8 C9 1.382(4)
C8 H8 0.9500
C9 C10 1.385(4)
C9 C13 1.512(3)
C10 C11 1.389(4)
C10 H10 0.9500
C11 C14 1.505(4)
C12 H12A 0.9800
C12 H12B 0.9800
C12 H12C 0.9800
C13 H13A 0.9800
C13 H13B 0.9800
C13 H13C 0.9800
C14 H14A 0.9800
C14 H14B 0.9800
C14 H14C 0.9800
C15 C20 1.390(4)
C15 C16 1.404(4)
C16 C17 1.384(4)
C16 C21 1.500(4)
C17 C18 1.387(4)
C17 H17 0.9500
C18 C19 1.376(4)
C18 C22 1.511(4)
C19 C20 1.390(4)
C19 H19 0.9500
C20 C23 1.503(4)
C21 H21A 0.9800
C21 H21B 0.9800
C21 H21C 0.9800
C22 H22A 0.9800
C22 H22B 0.9800
C22 H22C 0.9800
C23 H23A 0.9800
C23 H23B 0.9800
C23 H23C 0.9800
C24 H24 0.9500
